data_2206249
loop_
_publ_author_name
'Feng He'
'Di Liu'

_publ_section_title
;
 Bis[2-(hydroxymethyl)pyridine-\k^2^<i>N</i>,<i>O</i>]dinitratocopper(II)
;
_journal_issue 7
_journal_name_full 'Acta Crystallographica Section E'
_journal_page_first m1350
_journal_page_last m1351
_journal_paper_doi 10.1107/S1600536805018696
_journal_volume 61
_journal_year 2005
_chemical_formula_iupac '[Cu (N O3)2 (C6 H7 N O)2]'
_chemical_formula_moiety 'C12 H14 Cu N4 O8'
_chemical_formula_sum 'C12 H14 Cu N4 O8'
_chemical_formula_weight 405.82
_chemical_name_systematic
;
Bis[2-(hydroxymethyl)pyridine-\k^2^N,O]dinitratocopper(II)
;
_space_group_IT_number 14
_symmetry_cell_setting monoclinic
_symmetry_space_group_name_Hall '-P 2yn'
_symmetry_space_group_name_H-M 'P 1 21/n 1'
_atom_sites_solution_hydrogens geom
_atom_sites_solution_primary direct
_atom_sites_solution_secondary difmap
_cell_angle_alpha 90.00
_cell_angle_beta 104.52400(10)
_cell_angle_gamma 90.00
_cell_formula_units_Z 2
_cell_length_a 7.4402(5)
_cell_length_b 12.4849(9)
_cell_length_c 8.4844(6)
_cell_measurement_reflns_used 3474
_cell_measurement_temperature 293(2)
_cell_measurement_theta_max 28.2
_cell_measurement_theta_min 2.5
_cell_volume 762.93(9)
_computing_cell_refinement 'SAINT (Bruker, 2002)'
_computing_data_collection 'SMART (Bruker, 2002)'
_computing_data_reduction SAINT
_computing_molecular_graphics 'SHELXTL (Sheldrick, 2000)'
_computing_publication_material SHELXL97
_computing_structure_refinement 'SHELXL97 (Sheldrick, 1997)'
_computing_structure_solution 'SHELXS97 (Sheldrick, 1997)'
_diffrn_ambient_temperature 293(2)
_diffrn_measured_fraction_theta_full 0.975
_diffrn_measured_fraction_theta_max 0.975
_diffrn_measurement_device_type 'Bruker SMART APEX CCD'
_diffrn_measurement_method '\f and \w'
_diffrn_radiation_monochromator graphite
_diffrn_radiation_source 'fine-focus sealed tube'
_diffrn_radiation_type MoK\a
_diffrn_radiation_wavelength 0.71073
_diffrn_reflns_av_R_equivalents 0.0128
_diffrn_reflns_av_sigmaI/netI 0.0147
_diffrn_reflns_limit_h_max 9
_diffrn_reflns_limit_h_min -8
_diffrn_reflns_limit_k_max 15
_diffrn_reflns_limit_k_min -15
_diffrn_reflns_limit_l_max 9
_diffrn_reflns_limit_l_min -10
_diffrn_reflns_number 4602
_diffrn_reflns_theta_full 27.50
_diffrn_reflns_theta_max 27.50
_diffrn_reflns_theta_min 2.97
_diffrn_standards_decay_% 0
_diffrn_standards_interval_count 0
_diffrn_standards_interval_time 0
_diffrn_standards_number 0
_exptl_absorpt_coefficient_mu 1.485
_exptl_absorpt_correction_T_max 0.7263
_exptl_absorpt_correction_T_min 0.5930
_exptl_absorpt_correction_type multi-scan
_exptl_absorpt_process_details '(SADABS; Bruker, 2002)'
_exptl_crystal_colour 'deep blue'
_exptl_crystal_density_diffrn 1.767
_exptl_crystal_density_method 'not measured'
_exptl_crystal_description polyhedron
_exptl_crystal_F_000 414
_exptl_crystal_size_max 0.39
_exptl_crystal_size_mid 0.36
_exptl_crystal_size_min 0.23
_refine_diff_density_max 0.279
_refine_diff_density_min -0.306
_refine_ls_extinction_method none
_refine_ls_goodness_of_fit_ref 1.050
_refine_ls_hydrogen_treatment mixed
_refine_ls_matrix_type full
_refine_ls_number_parameters 119
_refine_ls_number_reflns 1712
_refine_ls_number_restraints 1
_refine_ls_restrained_S_all 1.050
_refine_ls_R_factor_all 0.0263
_refine_ls_R_factor_gt 0.0248
_refine_ls_shift/su_max 0.000
_refine_ls_shift/su_mean 0.000
_refine_ls_structure_factor_coef Fsqd
_refine_ls_weighting_details 'calc w = 1/[\s^2^(Fo^2^)+(0.0519P)^2^+0.1296P] where P = (Fo^2^+2Fc^2^)/3'
_refine_ls_weighting_scheme calc
_refine_ls_wR_factor_gt 0.0752
_refine_ls_wR_factor_ref 0.0763
_reflns_number_gt 1593
_reflns_number_total 1712
_reflns_threshold_expression I>2\(I)
_cod_data_source_file ng6149.cif
_cod_data_source_block I
_cod_depositor_comments
;
The following automatic conversions were performed:
'_symmetry_cell_setting' value 'Monoclinic' changed to 'monoclinic'
according to '/home/saulius/struct/CIF-dictionaries/cif_core.dic'
dictionary named 'cif_core.dic' version 2.4.1 from 2010-06-29.

Automatic conversion script
Id: cif_fix_enum 1527 2010-12-29 10:47:43Z saulius 

The following automatic conversions were performed:

'_symmetry_cell_setting' value 'Monoclinic' changed to 'monoclinic'
according to /home/saulius/struct/CIF-dictionaries/cif_core.dic
dictionary named 'cif_core.dic' version 2.4.1 from 2010-06-29.

Automatic conversion script
Id: cif_fix_values 1715 2011-07-08 13:25:40Z adriana 

2019-10-22
Z value changed to be consistent with given formula
                 miguel
;
_cod_original_formula_units_Z 4
_cod_original_sg_symbol_H-M 'P 21/n'
_cod_database_code 2206249
_cod_database_fobs_code 2206249

loop_
_symmetry_equiv_pos_as_xyz
'x, y, z'
'-x+1/2, y+1/2, -z+1/2'
'-x, -y, -z'
'x-1/2, -y-1/2, z-1/2'

loop_
_atom_site_label
_atom_site_fract_x
_atom_site_fract_y
_atom_site_fract_z
_atom_site_U_iso_or_equiv
_atom_site_adp_type
_atom_site_calc_flag
_atom_site_refinement_flags
_atom_site_occupancy
_atom_site_type_symbol
Cu1 0.5000 0.5000 0.5000 0.03274(12) Uani d S 1 Cu
O1 0.62504(14) 0.62944(8) 0.44707(12) 0.0371(2) Uani d D 1 O
H1 0.7403(14) 0.6233(15) 0.461(2) 0.043(5) Uiso d D 1 H
N1 0.39321(19) 0.49814(8) 0.26507(18) 0.0326(3) Uani d . 1 N
C1 0.5426(2) 0.67067(12) 0.28890(18) 0.0425(3) Uani d . 1 C
H1A 0.6392 0.6912 0.2364 0.051 Uiso calc R 1 H
H1B 0.4704 0.7340 0.2981 0.051 Uiso calc R 1 H
C2 0.41891(19) 0.58785(11) 0.18706(17) 0.0348(3) Uani d . 1 C
C3 0.3378(2) 0.60158(13) 0.02223(18) 0.0430(3) Uani d . 1 C
H3 0.3556 0.6647 -0.0300 0.052 Uiso calc R 1 H
C4 0.2305(2) 0.52029(15) -0.0629(2) 0.0472(4) Uani d . 1 C
H4 0.1737 0.5283 -0.1731 0.057 Uiso calc R 1 H
C5 0.2081(2) 0.42644(15) 0.01745(18) 0.0479(4) Uani d . 1 C
H5 0.1376 0.3703 -0.0382 0.058 Uiso calc R 1 H
C6 0.2921(2) 0.41780(13) 0.18074(18) 0.0415(3) Uani d . 1 C
H6 0.2787 0.3546 0.2347 0.050 Uiso calc R 1 H
N2 0.09078(17) 0.63407(10) 0.47588(15) 0.0378(3) Uani d . 1 N
O2 0.25894(16) 0.62575(13) 0.54369(19) 0.0627(4) Uani d . 1 O
O3 -0.02307(16) 0.61935(11) 0.56122(15) 0.0517(3) Uani d . 1 O
O4 0.0353(2) 0.65843(14) 0.33405(17) 0.0783(4) Uani d . 1 O

loop_
_atom_site_aniso_label
_atom_site_aniso_U_11
_atom_site_aniso_U_22
_atom_site_aniso_U_33
_atom_site_aniso_U_12
_atom_site_aniso_U_13
_atom_site_aniso_U_23
Cu1 0.02691(16) 0.04410(18) 0.02574(16) -0.00666(8) 0.00382(11) 0.00243(8)
O1 0.0279(5) 0.0465(6) 0.0350(5) -0.0039(4) 0.0044(4) 0.0044(4)
N1 0.0254(6) 0.0434(7) 0.0282(7) -0.0013(4) 0.0051(5) 0.0008(4)
C1 0.0445(8) 0.0394(7) 0.0393(8) 0.0025(6) 0.0025(6) 0.0071(6)
C2 0.0276(6) 0.0427(7) 0.0336(7) 0.0068(5) 0.0069(5) 0.0039(5)
C3 0.0391(7) 0.0543(8) 0.0342(7) 0.0113(6) 0.0064(6) 0.0093(6)
C4 0.0346(8) 0.0761(11) 0.0281(8) 0.0089(7) 0.0025(6) 0.0011(7)
C5 0.0357(8) 0.0706(11) 0.0361(8) -0.0078(7) 0.0065(6) -0.0089(7)
C6 0.0354(7) 0.0547(8) 0.0343(7) -0.0101(6) 0.0086(6) -0.0032(6)
N2 0.0329(6) 0.0404(6) 0.0387(6) 0.0008(5) 0.0066(5) -0.0076(5)
O2 0.0276(6) 0.0863(10) 0.0707(9) 0.0050(6) 0.0060(6) -0.0212(7)
O3 0.0351(6) 0.0752(8) 0.0448(7) -0.0015(5) 0.0102(5) -0.0024(6)
O4 0.0759(10) 0.1104(12) 0.0439(8) -0.0091(9) 0.0060(7) 0.0129(7)

loop_
_atom_type_symbol
_atom_type_description
_atom_type_scat_dispersion_real
_atom_type_scat_dispersion_imag
_atom_type_scat_source
C C 0.0033 0.0016 'International Tables Vol C Tables 4.2.6.8 and 6.1.1.4'
H H 0.0000 0.0000 'International Tables Vol C Tables 4.2.6.8 and 6.1.1.4'
N N 0.0061 0.0033 'International Tables Vol C Tables 4.2.6.8 and 6.1.1.4'
O O 0.0106 0.0060 'International Tables Vol C Tables 4.2.6.8 and 6.1.1.4'
Cu Cu 0.3201 1.2651 'International Tables Vol C Tables 4.2.6.8 and 6.1.1.4'

loop_
_geom_angle_atom_site_label_1
_geom_angle_atom_site_label_2
_geom_angle_atom_site_label_3
_geom_angle_site_symmetry_1
_geom_angle_site_symmetry_3
_geom_angle
_geom_angle_publ_flag
N1 Cu1 N1 . 3_666 180.0 yes
N1 Cu1 O1 . . 82.63(4) yes
N1 Cu1 O1 3_666 3_666 82.63(4) no
N1 Cu1 O1 . 3_666 97.37(4) yes
N1 Cu1 O1 3_666 . 97.37(4) no
O1 Cu1 O1 . 3_666 180.0 yes
C1 O1 Cu1 . . 113.23(8) no
C1 O1 H1 . . 110.3(13) no
Cu1 O1 H1 . . 114.7(13) no
C2 N1 C6 . . 119.37(14) no
C2 N1 Cu1 . . 115.01(10) no
C6 N1 Cu1 . . 125.55(10) no
O1 C1 C2 . . 110.46(11) no
O1 C1 H1A . . 109.6 no
C2 C1 H1A . . 109.6 no
O1 C1 H1B . . 109.6 no
C2 C1 H1B . . 109.6 no
H1A C1 H1B . . 108.1 no
N1 C2 C3 . . 121.44(14) no
N1 C2 C1 . . 115.70(12) no
C3 C2 C1 . . 122.85(13) no
C4 C3 C2 . . 119.03(15) no
C4 C3 H3 . . 120.5 no
C2 C3 H3 . . 120.5 no
C3 C4 C5 . . 119.34(16) no
C3 C4 H4 . . 120.3 no
C5 C4 H4 . . 120.3 no
C6 C5 C4 . . 118.81(15) no
C6 C5 H5 . . 120.6 no
C4 C5 H5 . . 120.6 no
N1 C6 C5 . . 121.97(15) no
N1 C6 H6 . . 119.0 no
C5 C6 H6 . . 119.0 no
O4 N2 O2 . . 122.30(15) no
O4 N2 O3 . . 119.89(13) no
O2 N2 O3 . . 117.77(14) no

loop_
_geom_bond_atom_site_label_1
_geom_bond_atom_site_label_2
_geom_bond_site_symmetry_2
_geom_bond_distance
_geom_bond_publ_flag
Cu1 N1 . 1.9520(10) yes
Cu1 N1 3_666 1.9520(10) no
Cu1 O1 . 1.9710(10) yes
Cu1 O1 3_666 1.9710(10) no
O1 C1 . 1.42450(10) no
O1 H1 . 0.840(9) no
N1 C2 . 1.338(2) no
N1 C6 . 1.346(2) no
C1 C2 . 1.505(2) no
C1 H1A . 0.9700 no
C1 H1B . 0.9700 no
C2 C3 . 1.388(2) no
C3 C4 . 1.378(2) no
C3 H3 . 0.9300 no
C4 C5 . 1.386(3) no
C4 H4 . 0.9300 no
C5 C6 . 1.374(2) no
C5 H5 . 0.9300 no
C6 H6 . 0.9300 no
N2 O4 . 1.209(2) no
N2 O2 . 1.243(2) no
N2 O3 . 1.258(2) no

loop_
_geom_hbond_atom_site_label_D
_geom_hbond_atom_site_label_H
_geom_hbond_atom_site_label_A
_geom_hbond_site_symmetry_A
_geom_hbond_distance_DH
_geom_hbond_distance_HA
_geom_hbond_distance_DA
_geom_hbond_angle_DHA
_geom_hbond_publ_flag
O1 H1 O3 1_655 0.840(9) 1.754(11) 2.5567(16) 159.3(19) yes

loop_
_geom_torsion_atom_site_label_1
_geom_torsion_atom_site_label_2
_geom_torsion_atom_site_label_3
_geom_torsion_atom_site_label_4
_geom_torsion_site_symmetry_1
_geom_torsion
_geom_torsion_publ_flag
N1 Cu1 O1 C1 . 16.04(10) no
N1 Cu1 O1 C1 3_666 -163.96(10) no
O1 Cu1 O1 C1 3_666 5E1(10) no
N1 Cu1 N1 C2 3_666 17E1(10) no
O1 Cu1 N1 C2 . -12.35(10) no
O1 Cu1 N1 C2 3_666 167.65(10) no
N1 Cu1 N1 C6 3_666 -0E1(10) no
O1 Cu1 N1 C6 . 170.82(13) no
O1 Cu1 N1 C6 3_666 -9.18(13) no
Cu1 O1 C1 C2 . -16.42(15) no
C6 N1 C2 C3 . 2.5(2) no
Cu1 N1 C2 C3 . -174.59(11) no
C6 N1 C2 C1 . -176.62(14) no
Cu1 N1 C2 C1 . 6.33(16) no
O1 C1 C2 N1 . 6.74(18) no
O1 C1 C2 C3 . -172.32(13) no
N1 C2 C3 C4 . -0.8(2) no
C1 C2 C3 C4 . 178.19(15) no
C2 C3 C4 C5 . -0.8(2) no
C3 C4 C5 C6 . 0.8(2) no
C2 N1 C6 C5 . -2.5(2) no
Cu1 N1 C6 C5 . 174.24(12) no
C4 C5 C6 N1 . 0.8(2) no
